data_1573871
loop_
_publ_author_name
'Du, Jiajun'
'Chen, Jinling'
'Ouyang, Beilin'
'Sun, Anxin'
'Tian, Congcong'
'Zhuang, Rongshan'
'Chen, Chen'
'Liu, Shuo'
'Chen, Qianwen'
'Li, Ziyi'
'Wu, Xiling'
'Cai, Jingyu'
'Zhao, Yuyang'
'Li, Ran'
'Xue, Teng'
'Cen, Tiantian'
'Zhao, Kaibo'
'Chen, Chun-Chao'

_publ_section_title
;
 Face-on oriented self-assembled molecules with enhanced \p--\p stacking
 for highly efficient inverted perovskite solar cells on rough FTO
 substrates
;
_journal_issue 7
_journal_name_full 'Energy &amp; Environmental Science'
_journal_page_first 3196
_journal_page_last 3210
_journal_paper_doi 10.1039/D4EE05849F
_journal_volume 18
_journal_year 2025
_chemical_formula_moiety 'C30 H20 N2'
_chemical_formula_sum 'C30 H20 N2'
_chemical_formula_weight 408.48
_space_group_crystal_system monoclinic
_space_group_IT_number 15
_space_group_name_Hall '-C 2yc'
_space_group_name_H-M_alt 'C 1 2/c 1'
_atom_sites_solution_hydrogens mixed
_audit_creation_method SHELXL-2018/3
_audit_update_record
;
2024-12-10 deposited with the CCDC.	2025-02-10 downloaded from the CCDC.
;
_cell_angle_alpha 90
_cell_angle_beta 111.5670(10)
_cell_angle_gamma 90
_cell_formula_units_Z 8
_cell_length_a 27.8850(4)
_cell_length_b 5.60720(10)
_cell_length_c 27.8067(4)
_cell_measurement_reflns_used 17772
_cell_measurement_temperature 293(2)
_cell_measurement_theta_max 77.6600
_cell_measurement_theta_min 3.4160
_cell_volume 4043.37(11)
_computing_structure_refinement 'SHELXL-2018/3 (Sheldrick, 2018)'
_computing_structure_solution 'SHELXT 2018/2 (Sheldrick, 2018)'
_diffrn_ambient_temperature 293(2)
_diffrn_measured_fraction_theta_full 0.999
_diffrn_measured_fraction_theta_max 0.976
_diffrn_measurement_device_type 'ROD, Synergy Custom DW system, HyPix'
_diffrn_radiation_type CuK\a
_diffrn_radiation_wavelength 1.54184
_diffrn_reflns_av_R_equivalents 0.0345
_diffrn_reflns_av_unetI/netI 0.0196
_diffrn_reflns_Laue_measured_fraction_full 0.999
_diffrn_reflns_Laue_measured_fraction_max 0.976
_diffrn_reflns_limit_h_max 34
_diffrn_reflns_limit_h_min -34
_diffrn_reflns_limit_k_max 6
_diffrn_reflns_limit_k_min -7
_diffrn_reflns_limit_l_max 34
_diffrn_reflns_limit_l_min -34
_diffrn_reflns_number 26979
_diffrn_reflns_point_group_measured_fraction_full 0.999
_diffrn_reflns_point_group_measured_fraction_max 0.976
_diffrn_reflns_theta_full 67.684
_diffrn_reflns_theta_max 77.734
_diffrn_reflns_theta_min 3.409
_exptl_absorpt_coefficient_mu 0.605
_exptl_absorpt_correction_T_max 1.00000
_exptl_absorpt_correction_T_min 0.90472
_exptl_absorpt_correction_type multi-scan
_exptl_absorpt_process_details
;
CrysAlisPro 1.171.43.90a (Rigaku Oxford Diffraction, 2023)
Empirical absorption correction using spherical harmonics,
implemented in SCALE3 ABSPACK scaling algorithm.
;
_exptl_crystal_colour colourless
_exptl_crystal_density_diffrn 1.342
_exptl_crystal_description block
_exptl_crystal_F_000 1712
_exptl_crystal_size_max 0.160
_exptl_crystal_size_mid 0.140
_exptl_crystal_size_min 0.120
_refine_diff_density_max 0.183
_refine_diff_density_min -0.233
_refine_diff_density_rms 0.042
_refine_ls_extinction_method none
_refine_ls_goodness_of_fit_ref 1.421
_refine_ls_hydrogen_treatment constr
_refine_ls_matrix_type full
_refine_ls_number_parameters 289
_refine_ls_number_reflns 4188
_refine_ls_number_restraints 0
_refine_ls_restrained_S_all 1.421
_refine_ls_R_factor_all 0.0446
_refine_ls_R_factor_gt 0.0409
_refine_ls_shift/su_max 0.001
_refine_ls_shift/su_mean 0.000
_refine_ls_structure_factor_coef Fsqd
_refine_ls_weighting_details 'w=1/[\s^2^(Fo^2^)+(0.1000P)^2^] where P=(Fo^2^+2Fc^2^)/3'
_refine_ls_weighting_scheme calc
_refine_ls_wR_factor_gt 0.1525
_refine_ls_wR_factor_ref 0.1574
_reflns_Friedel_coverage 0.000
_reflns_number_gt 3884
_reflns_number_total 4188
_reflns_threshold_expression 'I > 2\s(I)'
_cod_data_source_file d4ee05849f2.cif
_cod_data_source_block t
_cod_depositor_comments 'Adding full bibliography for 1573871--1573872.cif.'
_cod_original_sg_symbol_H-M 'C 2/c'
_cod_database_code 1573871
_shelx_shelxl_version_number 2018/3
_shelx_space_group_comment
;
The symmetry employed for this shelxl refinement is uniquely defined
by the following loop, which should always be used as a source of
symmetry information in preference to the above space-group names.
They are only intended as comments.
;
_shelx_estimated_absorpt_t_min 0.909
_shelx_estimated_absorpt_t_max 0.931

loop_
_space_group_symop_operation_xyz
'x, y, z'
'-x, y, -z+1/2'
'x+1/2, y+1/2, z'
'-x+1/2, y+1/2, -z+1/2'
'-x, -y, -z'
'x, -y, z-1/2'
'-x+1/2, -y+1/2, -z'
'x+1/2, -y+1/2, z-1/2'

loop_
_atom_site_label
_atom_site_type_symbol
_atom_site_fract_x
_atom_site_fract_y
_atom_site_fract_z
_atom_site_U_iso_or_equiv
_atom_site_adp_type
_atom_site_occupancy
_atom_site_site_symmetry_order
_atom_site_calc_flag
_atom_site_refinement_flags_posn
_atom_site_refinement_flags_adp
_atom_site_refinement_flags_occupancy
_atom_site_disorder_assembly
_atom_site_disorder_group
N1 N -0.09351(3) -0.86611(17) 0.56085(4) 0.0282(2) Uani 1 1 d . . . . .
N8 N 0.17909(4) -1.82150(17) 0.81423(4) 0.0301(2) Uani 1 1 d . . . . .
H8 H 0.178464 -1.958001 0.829604 0.036 Uiso 1 1 d R U . . .
C1 C 0.06470(4) -1.4088(2) 0.70826(4) 0.0255(3) Uani 1 1 d . . . . .
C2 C -0.13664(4) -0.96726(19) 0.56718(4) 0.0265(3) Uani 1 1 d . . . . .
C3 C -0.18895(4) -0.9309(2) 0.53891(4) 0.0302(3) Uani 1 1 d . . . . .
H3 H -0.199989 -0.818686 0.512481 0.036 Uiso 1 1 calc R U . . .
C4 C -0.22392(4) -1.0682(2) 0.55163(4) 0.0312(3) Uani 1 1 d . . . . .
H4A H -0.259008 -1.044794 0.533657 0.037 Uiso 1 1 calc R U . . .
C5 C -0.20809(4) -1.2408(2) 0.59065(4) 0.0301(3) Uani 1 1 d . . . . .
H5 H -0.232561 -1.330752 0.598024 0.036 Uiso 1 1 calc R U . . .
C6 C -0.15597(4) -1.2783(2) 0.61839(4) 0.0282(3) Uani 1 1 d . . . . .
H6A H -0.145248 -1.393966 0.644122 0.034 Uiso 1 1 calc R U . . .
C7 C -0.11995(4) -1.13963(19) 0.60704(4) 0.0254(3) Uani 1 1 d . . . . .
C8 C -0.06439(4) -1.14435(19) 0.62516(4) 0.0260(3) Uani 1 1 d . . . . .
C9 C -0.04950(4) -0.9758(2) 0.59593(4) 0.0274(3) Uani 1 1 d . . . . .
C10 C -0.09476(4) -0.70679(19) 0.52062(4) 0.0258(3) Uani 1 1 d . . . . .
C11 C -0.06484(4) -0.7516(2) 0.49107(4) 0.0302(3) Uani 1 1 d . . . . .
H11A H -0.044248 -0.887288 0.497322 0.036 Uiso 1 1 calc R U . . .
C12 C -0.06574(4) -0.5940(2) 0.45231(5) 0.0343(3) Uani 1 1 d . . . . .
H12 H -0.044666 -0.620783 0.433558 0.041 Uiso 1 1 calc R U . . .
C13 C -0.09791(4) -0.3966(2) 0.44139(5) 0.0347(3) Uani 1 1 d . . . . .
H13 H -0.099166 -0.293487 0.414749 0.042 Uiso 1 1 calc R U . . .
C14 C -0.12819(4) -0.3537(2) 0.47035(5) 0.0328(3) Uani 1 1 d . . . . .
H14 H -0.149855 -0.221539 0.463025 0.039 Uiso 1 1 calc R U . . .
C15 C -0.12641(4) -0.5063(2) 0.51019(4) 0.0280(3) Uani 1 1 d . . . . .
H15 H -0.146331 -0.474891 0.529916 0.034 Uiso 1 1 calc R U . . .
C16 C 0.02474(4) -1.2547(2) 0.67059(4) 0.0264(3) Uani 1 1 d . . . . .
C17 C 0.03839(4) -1.0772(2) 0.64183(4) 0.0288(3) Uani 1 1 d . . . . .
H17 H 0.073147 -1.053683 0.647899 0.035 Uiso 1 1 calc R U . . .
C18 C 0.00244(4) -0.9369(2) 0.60508(4) 0.0299(3) Uani 1 1 d . . . . .
H18 H 0.012649 -0.820273 0.587050 0.036 Uiso 1 1 calc R U . . .
C19 C -0.02729(4) -1.2815(2) 0.66271(4) 0.0273(3) Uani 1 1 d . . . . .
H19 H -0.037350 -1.390538 0.682400 0.033 Uiso 1 1 calc R U . . .
C20 C 0.22260(4) -1.6857(2) 0.82176(4) 0.0268(3) Uani 1 1 d . . . . .
C21 C 0.20827(4) -1.48012(18) 0.79047(4) 0.0239(2) Uani 1 1 d . . . . .
C22 C 0.11679(4) -1.34467(19) 0.72781(4) 0.0251(2) Uani 1 1 d . . . . .
H22 H 0.127342 -1.202671 0.717495 0.030 Uiso 1 1 calc R U . . .
C23 C 0.15304(4) -1.49483(18) 0.76297(4) 0.0239(2) Uani 1 1 d . . . . .
C24 C 0.27359(4) -1.7290(2) 0.85396(5) 0.0305(3) Uani 1 1 d . . . . .
H24 H 0.282642 -1.865010 0.874475 0.037 Uiso 1 1 calc R U . . .
C25 C 0.05029(4) -1.6265(2) 0.72456(4) 0.0279(3) Uani 1 1 d . . . . .
H25 H 0.015797 -1.671555 0.710803 0.034 Uiso 1 1 calc R U . . .
C26 C 0.08503(4) -1.7758(2) 0.75998(4) 0.0288(3) Uani 1 1 d . . . . .
H26 H 0.074303 -1.916260 0.770744 0.035 Uiso 1 1 calc R U . . .
C27 C 0.13675(4) -1.70815(19) 0.77899(4) 0.0261(3) Uani 1 1 d . . . . .
C28 C 0.31017(4) -1.5618(2) 0.85420(5) 0.0320(3) Uani 1 1 d . . . . .
H28 H 0.344452 -1.586374 0.875319 0.038 Uiso 1 1 calc R U . . .
C29 C 0.24594(4) -1.3140(2) 0.79148(4) 0.0271(3) Uani 1 1 d . . . . .
H29 H 0.237091 -1.177448 0.771135 0.033 Uiso 1 1 calc R U . . .
C30 C 0.29681(4) -1.3558(2) 0.82333(5) 0.0309(3) Uani 1 1 d . . . . .
H30 H 0.322239 -1.246655 0.824240 0.037 Uiso 1 1 calc R U . . .

loop_
_atom_site_aniso_label
_atom_site_aniso_U_11
_atom_site_aniso_U_22
_atom_site_aniso_U_33
_atom_site_aniso_U_23
_atom_site_aniso_U_13
_atom_site_aniso_U_12
N1 0.0222(4) 0.0297(5) 0.0320(5) 0.0070(4) 0.0090(4) 0.0006(3)
N8 0.0272(5) 0.0223(5) 0.0389(5) 0.0070(4) 0.0099(4) 0.0023(3)
C1 0.0252(5) 0.0260(6) 0.0257(5) -0.0013(4) 0.0100(4) 0.0026(4)
C2 0.0245(5) 0.0272(5) 0.0292(5) 0.0000(4) 0.0115(4) -0.0008(4)
C3 0.0246(5) 0.0302(6) 0.0342(6) 0.0049(4) 0.0089(4) 0.0013(4)
C4 0.0231(5) 0.0334(6) 0.0355(6) 0.0001(5) 0.0090(4) -0.0006(4)
C5 0.0266(5) 0.0324(6) 0.0337(6) -0.0006(4) 0.0141(4) -0.0033(4)
C6 0.0296(6) 0.0288(6) 0.0286(5) 0.0018(4) 0.0137(4) 0.0002(4)
C7 0.0244(5) 0.0260(6) 0.0266(5) -0.0008(4) 0.0102(4) 0.0016(4)
C8 0.0247(5) 0.0267(6) 0.0274(5) 0.0007(4) 0.0106(4) 0.0006(4)
C9 0.0243(5) 0.0290(6) 0.0281(5) 0.0023(4) 0.0086(4) 0.0016(4)
C10 0.0235(5) 0.0250(5) 0.0273(5) 0.0007(4) 0.0075(4) -0.0031(4)
C11 0.0281(5) 0.0288(6) 0.0346(6) 0.0004(4) 0.0125(4) 0.0023(4)
C12 0.0328(6) 0.0396(7) 0.0340(6) -0.0005(5) 0.0166(5) -0.0024(5)
C13 0.0333(6) 0.0368(7) 0.0335(6) 0.0097(5) 0.0115(4) -0.0027(5)
C14 0.0301(5) 0.0273(6) 0.0394(6) 0.0056(5) 0.0110(5) 0.0019(4)
C15 0.0274(5) 0.0269(6) 0.0303(5) -0.0012(4) 0.0112(4) -0.0014(4)
C16 0.0257(5) 0.0269(6) 0.0261(5) -0.0006(4) 0.0088(4) 0.0013(4)
C17 0.0221(5) 0.0331(6) 0.0320(5) 0.0018(4) 0.0108(4) 0.0006(4)
C18 0.0249(5) 0.0313(6) 0.0335(6) 0.0063(4) 0.0109(4) -0.0016(4)
C19 0.0266(5) 0.0291(6) 0.0276(5) 0.0035(4) 0.0116(4) 0.0017(4)
C20 0.0269(5) 0.0237(5) 0.0312(5) -0.0006(4) 0.0123(4) 0.0020(4)
C21 0.0250(5) 0.0218(5) 0.0264(5) -0.0021(4) 0.0110(4) 0.0028(4)
C22 0.0262(5) 0.0238(5) 0.0262(5) 0.0007(4) 0.0107(4) 0.0008(4)
C23 0.0249(5) 0.0226(5) 0.0261(5) -0.0021(4) 0.0115(4) 0.0011(4)
C24 0.0282(5) 0.0272(6) 0.0342(6) 0.0026(4) 0.0092(4) 0.0059(4)
C25 0.0242(5) 0.0260(6) 0.0337(5) -0.0029(4) 0.0108(4) 0.0002(4)
C26 0.0294(5) 0.0212(5) 0.0372(6) 0.0005(4) 0.0138(4) -0.0012(4)
C27 0.0270(5) 0.0213(5) 0.0302(5) 0.0001(4) 0.0108(4) 0.0029(4)
C28 0.0240(5) 0.0341(6) 0.0349(6) -0.0009(5) 0.0073(4) 0.0034(4)
C29 0.0282(5) 0.0248(5) 0.0296(5) 0.0003(4) 0.0121(4) 0.0010(4)
C30 0.0266(5) 0.0293(6) 0.0370(6) -0.0024(5) 0.0118(4) -0.0019(4)

loop_
_atom_type_symbol
_atom_type_description
_atom_type_scat_dispersion_real
_atom_type_scat_dispersion_imag
_atom_type_scat_source
C C 0.0181 0.0091 'International Tables Vol C Tables 4.2.6.8 and 6.1.1.4'
H H 0.0000 0.0000 'International Tables Vol C Tables 4.2.6.8 and 6.1.1.4'
N N 0.0311 0.0180 'International Tables Vol C Tables 4.2.6.8 and 6.1.1.4'

loop_
_geom_angle_atom_site_label_1
_geom_angle_atom_site_label_2
_geom_angle_atom_site_label_3
_geom_angle
_geom_angle_site_symmetry_1
_geom_angle_site_symmetry_3
_geom_angle_publ_flag
C2 N1 C9 107.97(9) . . ?
C2 N1 C10 125.50(9) . . ?
C9 N1 C10 125.90(9) . . ?
C27 N8 C20 109.13(9) . . ?
C27 N8 H8 125.5 . . ?
C20 N8 H8 125.4 . . ?
C22 C1 C25 118.39(10) . . ?
C22 C1 C16 121.69(10) . . ?
C25 C1 C16 119.92(10) . . ?
C3 C2 N1 129.78(10) . . ?
C3 C2 C7 121.08(10) . . ?
N1 C2 C7 109.00(9) . . ?
C4 C3 C2 117.60(10) . . ?
C4 C3 H3 121.2 . . ?
C2 C3 H3 121.2 . . ?
C3 C4 C5 122.08(10) . . ?
C3 C4 H4A 119.0 . . ?
C5 C4 H4A 119.0 . . ?
C6 C5 C4 120.21(10) . . ?
C6 C5 H5 119.9 . . ?
C4 C5 H5 119.9 . . ?
C5 C6 C7 118.93(10) . . ?
C5 C6 H6A 120.5 . . ?
C7 C6 H6A 120.5 . . ?
C6 C7 C2 120.09(9) . . ?
C6 C7 C8 132.92(10) . . ?
C2 C7 C8 106.74(9) . . ?
C19 C8 C9 120.45(10) . . ?
C19 C8 C7 132.46(10) . . ?
C9 C8 C7 107.07(9) . . ?
C18 C9 N1 130.20(11) . . ?
C18 C9 C8 120.56(10) . . ?
N1 C9 C8 109.22(9) . . ?
C15 C10 C11 119.62(10) . . ?
C15 C10 N1 120.10(10) . . ?
C11 C10 N1 120.28(10) . . ?
C12 C11 C10 119.99(11) . . ?
C12 C11 H11A 120.0 . . ?
C10 C11 H11A 120.0 . . ?
C13 C12 C11 120.30(11) . . ?
C13 C12 H12 119.9 . . ?
C11 C12 H12 119.9 . . ?
C14 C13 C12 119.66(11) . . ?
C14 C13 H13 120.2 . . ?
C12 C13 H13 120.2 . . ?
C13 C14 C15 120.45(11) . . ?
C13 C14 H14 119.8 . . ?
C15 C14 H14 119.8 . . ?
C14 C15 C10 119.93(11) . . ?
C14 C15 H15 120.0 . . ?
C10 C15 H15 120.0 . . ?
C19 C16 C17 117.93(10) . . ?
C19 C16 C1 120.91(10) . . ?
C17 C16 C1 121.17(10) . . ?
C18 C17 C16 123.05(10) . . ?
C18 C17 H17 118.5 . . ?
C16 C17 H17 118.5 . . ?
C17 C18 C9 117.91(11) . . ?
C17 C18 H18 121.0 . . ?
C9 C18 H18 121.0 . . ?
C16 C19 C8 119.96(10) . . ?
C16 C19 H19 120.0 . . ?
C8 C19 H19 120.0 . . ?
N8 C20 C24 129.20(11) . . ?
N8 C20 C21 108.86(9) . . ?
C24 C20 C21 121.94(10) . . ?
C29 C21 C20 119.48(9) . . ?
C29 C21 C23 134.01(10) . . ?
C20 C21 C23 106.51(9) . . ?
C1 C22 C23 119.82(10) . . ?
C1 C22 H22 120.1 . . ?
C23 C22 H22 120.1 . . ?
C22 C23 C27 119.84(10) . . ?
C22 C23 C21 133.56(10) . . ?
C27 C23 C21 106.58(9) . . ?
C28 C24 C20 117.43(10) . . ?
C28 C24 H24 121.3 . . ?
C20 C24 H24 121.3 . . ?
C26 C25 C1 123.07(10) . . ?
C26 C25 H25 118.5 . . ?
C1 C25 H25 118.5 . . ?
C25 C26 C27 117.52(10) . . ?
C25 C26 H26 121.2 . . ?
C27 C26 H26 121.2 . . ?
N8 C27 C26 129.74(11) . . ?
N8 C27 C23 108.92(9) . . ?
C26 C27 C23 121.34(10) . . ?
C24 C28 C30 121.64(10) . . ?
C24 C28 H28 119.2 . . ?
C30 C28 H28 119.2 . . ?
C30 C29 C21 119.01(10) . . ?
C30 C29 H29 120.5 . . ?
C21 C29 H29 120.5 . . ?
C29 C30 C28 120.51(11) . . ?
C29 C30 H30 119.7 . . ?
C28 C30 H30 119.7 . . ?

loop_
_geom_bond_atom_site_label_1
_geom_bond_atom_site_label_2
_geom_bond_distance
_geom_bond_site_symmetry_2
_geom_bond_publ_flag
N1 C2 1.3981(14) . ?
N1 C9 1.3988(13) . ?
N1 C10 1.4219(14) . ?
N8 C27 1.3812(14) . ?
N8 C20 1.3816(15) . ?
N8 H8 0.8799 . ?
C1 C22 1.3978(14) . ?
C1 C25 1.4111(16) . ?
C1 C16 1.4923(14) . ?
C2 C3 1.3944(14) . ?
C2 C7 1.4142(15) . ?
C3 C4 1.3862(17) . ?
C3 H3 0.9300 . ?
C4 C5 1.3987(17) . ?
C4 H4A 0.9300 . ?
C5 C6 1.3882(15) . ?
C5 H5 0.9300 . ?
C6 C7 1.3949(15) . ?
C6 H6A 0.9300 . ?
C7 C8 1.4428(14) . ?
C8 C19 1.3993(14) . ?
C8 C9 1.4049(16) . ?
C9 C18 1.3925(15) . ?
C10 C15 1.3922(15) . ?
C10 C11 1.3923(16) . ?
C11 C12 1.3872(17) . ?
C11 H11A 0.9300 . ?
C12 C13 1.3862(18) . ?
C12 H12 0.9300 . ?
C13 C14 1.3854(18) . ?
C13 H13 0.9300 . ?
C14 C15 1.3862(16) . ?
C14 H14 0.9300 . ?
C15 H15 0.9300 . ?
C16 C19 1.3934(15) . ?
C16 C17 1.4137(16) . ?
C17 C18 1.3841(15) . ?
C17 H17 0.9300 . ?
C18 H18 0.9300 . ?
C19 H19 0.9300 . ?
C20 C24 1.3953(15) . ?
C20 C21 1.4104(15) . ?
C21 C29 1.3964(15) . ?
C21 C23 1.4483(14) . ?
C22 C23 1.3999(14) . ?
C22 H22 0.9300 . ?
C23 C27 1.4087(16) . ?
C24 C28 1.3836(17) . ?
C24 H24 0.9300 . ?
C25 C26 1.3813(15) . ?
C25 H25 0.9300 . ?
C26 C27 1.3940(15) . ?
C26 H26 0.9300 . ?
C28 C30 1.4052(17) . ?
C28 H28 0.9300 . ?
C29 C30 1.3885(15) . ?
C29 H29 0.9300 . ?
C30 H30 0.9300 . ?

loop_
_geom_torsion_atom_site_label_1
_geom_torsion_atom_site_label_2
_geom_torsion_atom_site_label_3
_geom_torsion_atom_site_label_4
_geom_torsion
_geom_torsion_site_symmetry_1
_geom_torsion_site_symmetry_2
_geom_torsion_site_symmetry_3
_geom_torsion_site_symmetry_4
_geom_torsion_publ_flag
C9 N1 C2 C3 -174.73(12) . . . . ?
C10 N1 C2 C3 -3.42(19) . . . . ?
C9 N1 C2 C7 0.89(12) . . . . ?
C10 N1 C2 C7 172.21(10) . . . . ?
N1 C2 C3 C4 175.76(11) . . . . ?
C7 C2 C3 C4 0.59(17) . . . . ?
C2 C3 C4 C5 -1.12(18) . . . . ?
C3 C4 C5 C6 0.51(19) . . . . ?
C4 C5 C6 C7 0.67(17) . . . . ?
C5 C6 C7 C2 -1.18(16) . . . . ?
C5 C6 C7 C8 -174.53(11) . . . . ?
C3 C2 C7 C6 0.56(16) . . . . ?
N1 C2 C7 C6 -175.52(10) . . . . ?
C3 C2 C7 C8 175.48(10) . . . . ?
N1 C2 C7 C8 -0.60(12) . . . . ?
C6 C7 C8 C19 -4.3(2) . . . . ?
C2 C7 C8 C19 -178.33(12) . . . . ?
C6 C7 C8 C9 174.07(12) . . . . ?
C2 C7 C8 C9 0.08(12) . . . . ?
C2 N1 C9 C18 -179.35(12) . . . . ?
C10 N1 C9 C18 9.4(2) . . . . ?
C2 N1 C9 C8 -0.84(13) . . . . ?
C10 N1 C9 C8 -172.11(10) . . . . ?
C19 C8 C9 C18 -2.22(17) . . . . ?
C7 C8 C9 C18 179.15(10) . . . . ?
C19 C8 C9 N1 179.10(10) . . . . ?
C7 C8 C9 N1 0.47(13) . . . . ?
C2 N1 C10 C15 50.70(15) . . . . ?
C9 N1 C10 C15 -139.51(11) . . . . ?
C2 N1 C10 C11 -128.55(12) . . . . ?
C9 N1 C10 C11 41.24(16) . . . . ?
C15 C10 C11 C12 1.54(16) . . . . ?
N1 C10 C11 C12 -179.21(10) . . . . ?
C10 C11 C12 C13 -2.63(17) . . . . ?
C11 C12 C13 C14 1.78(18) . . . . ?
C12 C13 C14 C15 0.15(18) . . . . ?
C13 C14 C15 C10 -1.23(17) . . . . ?
C11 C10 C15 C14 0.38(16) . . . . ?
N1 C10 C15 C14 -178.88(10) . . . . ?
C22 C1 C16 C19 -161.41(10) . . . . ?
C25 C1 C16 C19 19.28(16) . . . . ?
C22 C1 C16 C17 18.53(16) . . . . ?
C25 C1 C16 C17 -160.77(11) . . . . ?
C19 C16 C17 C18 -2.64(18) . . . . ?
C1 C16 C17 C18 177.41(11) . . . . ?
C16 C17 C18 C9 -0.73(18) . . . . ?
N1 C9 C18 C17 -178.48(11) . . . . ?
C8 C9 C18 C17 3.16(18) . . . . ?
C17 C16 C19 C8 3.58(17) . . . . ?
C1 C16 C19 C8 -176.47(10) . . . . ?
C9 C8 C19 C16 -1.27(17) . . . . ?
C7 C8 C19 C16 176.96(11) . . . . ?
C27 N8 C20 C24 179.54(11) . . . . ?
C27 N8 C20 C21 -0.37(13) . . . . ?
N8 C20 C21 C29 179.91(10) . . . . ?
C24 C20 C21 C29 -0.01(17) . . . . ?
N8 C20 C21 C23 0.21(12) . . . . ?
C24 C20 C21 C23 -179.71(10) . . . . ?
C25 C1 C22 C23 -0.48(15) . . . . ?
C16 C1 C22 C23 -179.80(9) . . . . ?
C1 C22 C23 C27 -0.84(15) . . . . ?
C1 C22 C23 C21 -178.85(11) . . . . ?
C29 C21 C23 C22 -1.4(2) . . . . ?
C20 C21 C23 C22 178.21(11) . . . . ?
C29 C21 C23 C27 -179.62(12) . . . . ?
C20 C21 C23 C27 0.02(12) . . . . ?
N8 C20 C24 C28 -179.97(12) . . . . ?
C21 C20 C24 C28 -0.07(17) . . . . ?
C22 C1 C25 C26 1.86(17) . . . . ?
C16 C1 C25 C26 -178.82(10) . . . . ?
C1 C25 C26 C27 -1.78(17) . . . . ?
C20 N8 C27 C26 -179.23(12) . . . . ?
C20 N8 C27 C23 0.38(13) . . . . ?
C25 C26 C27 N8 179.94(11) . . . . ?
C25 C26 C27 C23 0.37(17) . . . . ?
C22 C23 C27 N8 -178.73(9) . . . . ?
C21 C23 C27 N8 -0.24(12) . . . . ?
C22 C23 C27 C26 0.92(16) . . . . ?
C21 C23 C27 C26 179.41(10) . . . . ?
C20 C24 C28 C30 0.01(18) . . . . ?
C20 C21 C29 C30 0.14(16) . . . . ?
C23 C21 C29 C30 179.74(11) . . . . ?
C21 C29 C30 C28 -0.19(17) . . . . ?
C24 C28 C30 C29 0.12(18) . . . . ?
